data_4118592
loop_
_publ_author_name
'Max von Delius'
'Christine M. Le'
'Vy M. Dong'

_publ_section_title
;
 Rhodium-Phosphoramidite Catalyzed Alkene Hydroacylation: Mechanism and
 Octaketide Natural Product Synthesis
;
_journal_name_full 'Journal of the American Chemical Society'
_journal_page_first 15022
_journal_page_last 15032
_journal_paper_doi 10.1021/ja305593y
_journal_volume 134
_journal_year 2012
_chemical_absolute_configuration rmad
_chemical_formula_moiety 'C41 H44 Cl N O2 P Rh'
_chemical_formula_sum 'C41 H44 Cl N O2 P Rh'
_chemical_formula_weight 752.10
_chemical_name_systematic
; 
 ? 
;
_space_group_IT_number 19
_symmetry_cell_setting orthorhombic
_symmetry_space_group_name_Hall 'P 2ac 2ab'
_symmetry_space_group_name_H-M 'P 21 21 21'
_atom_sites_solution_hydrogens geom
_atom_sites_solution_primary direct
_atom_sites_solution_secondary difmap
_audit_creation_method SHELXL-97
_cell_angle_alpha 90.00
_cell_angle_beta 90.00
_cell_angle_gamma 90.00
_cell_formula_units_Z 4
_cell_length_a 8.3972(6)
_cell_length_b 17.4245(12)
_cell_length_c 24.1671(16)
_cell_measurement_reflns_used 9969
_cell_measurement_temperature 150(1)
_cell_measurement_theta_max 26.99
_cell_measurement_theta_min 2.48
_cell_volume 3536.1(4)
_computing_cell_refinement APEX2
_computing_data_collection 'APEX2 (Bruker, 2007)'
_computing_data_reduction 'SAINT (Bruker, 2007)'
_computing_molecular_graphics 'PLATON (Spek, 2009)'
_computing_publication_material 'SHELXTL (Sheldrick, 2008)'
_computing_structure_refinement 'SHELXL-97 (Sheldrick, 2008)'
_computing_structure_solution 'SHELXS-97 (Sheldrick, 2008)'
_diffrn_ambient_temperature 150(1)
_diffrn_measured_fraction_theta_full 0.991
_diffrn_measured_fraction_theta_max 0.991
_diffrn_measurement_device_type 'Bruker Kappa ApexII'
_diffrn_measurement_method '\f and \w scans'
_diffrn_radiation_monochromator graphite
_diffrn_radiation_source 'fine-focus sealed tube'
_diffrn_radiation_type MoK\a
_diffrn_radiation_wavelength 0.71073
_diffrn_reflns_av_R_equivalents 0.0350
_diffrn_reflns_av_sigmaI/netI 0.0527
_diffrn_reflns_limit_h_max 10
_diffrn_reflns_limit_h_min -10
_diffrn_reflns_limit_k_max 21
_diffrn_reflns_limit_k_min -20
_diffrn_reflns_limit_l_max 30
_diffrn_reflns_limit_l_min -30
_diffrn_reflns_number 17050
_diffrn_reflns_theta_full 26.99
_diffrn_reflns_theta_max 26.99
_diffrn_reflns_theta_min 2.05
_diffrn_standards_decay_% 0
_diffrn_standards_interval_count 0
_diffrn_standards_interval_time 0
_diffrn_standards_number 0
_exptl_absorpt_coefficient_mu 0.640
_exptl_absorpt_correction_T_max 0.7455
_exptl_absorpt_correction_T_min 0.6069
_exptl_absorpt_correction_type multi-scan
_exptl_absorpt_process_details 'SADABS (Bruker, 2007)'
_exptl_crystal_colour yellow
_exptl_crystal_density_diffrn 1.413
_exptl_crystal_description needle
_exptl_crystal_F_000 1560
_exptl_crystal_size_max 0.20
_exptl_crystal_size_mid 0.08
_exptl_crystal_size_min 0.08
_refine_diff_density_max 0.320
_refine_diff_density_min -0.336
_refine_diff_density_rms 0.059
_refine_ls_abs_structure_details 'Flack H D (1983), Acta Cryst. A39, 876-881'
_refine_ls_abs_structure_Flack -0.025(18)
_refine_ls_extinction_method none
_refine_ls_goodness_of_fit_ref 1.009
_refine_ls_hydrogen_treatment constr
_refine_ls_matrix_type full
_refine_ls_number_parameters 426
_refine_ls_number_reflns 7654
_refine_ls_number_restraints 0
_refine_ls_restrained_S_all 1.009
_refine_ls_R_factor_all 0.0373
_refine_ls_R_factor_gt 0.0305
_refine_ls_shift/su_max 0.002
_refine_ls_shift/su_mean 0.000
_refine_ls_structure_factor_coef Fsqd
_refine_ls_weighting_details 'calc w=1/[\s^2^(Fo^2^)+(0.0244P)^2^] where P=(Fo^2^+2Fc^2^)/3'
_refine_ls_weighting_scheme calc
_refine_ls_wR_factor_gt 0.0609
_refine_ls_wR_factor_ref 0.0632
_reflns_number_gt 6911
_reflns_number_total 7654
_reflns_threshold_expression I>2\s(I)
_cod_data_source_file ja305593y_si_001.cif
_cod_data_source_block k11230
_cod_database_code 4118592

loop_
_symmetry_equiv_pos_as_xyz
'x, y, z'
'x+1/2, -y+1/2, -z'
'-x, y+1/2, -z+1/2'
'-x+1/2, -y, z+1/2'

loop_
_atom_site_label
_atom_site_type_symbol
_atom_site_fract_x
_atom_site_fract_y
_atom_site_fract_z
_atom_site_U_iso_or_equiv
_atom_site_adp_type
_atom_site_occupancy
_atom_site_symmetry_multiplicity
_atom_site_calc_flag
_atom_site_refinement_flags
Rh1 Rh 0.56989(2) 0.524167(12) 0.285928(8) 0.01700(5) Uani 1 1 d .
Cl1 Cl 0.29174(8) 0.53285(5) 0.26664(3) 0.02450(15) Uani 1 1 d .
P1 P 0.51518(7) 0.48209(4) 0.37249(2) 0.01411(13) Uani 1 1 d .
O1 O 0.4255(2) 0.39870(9) 0.37265(7) 0.0185(4) Uani 1 1 d .
O2 O 0.6856(2) 0.46316(11) 0.40186(7) 0.0166(4) Uani 1 1 d .
N1 N 0.3987(2) 0.52533(13) 0.41856(8) 0.0160(4) Uani 1 1 d .
C1 C 0.8084(3) 0.48057(18) 0.28686(11) 0.0232(5) Uani 1 1 d .
H1A H 0.8285 0.4419 0.3166 0.028 Uiso 1 1 calc R
C2 C 0.8708(4) 0.45677(19) 0.23049(11) 0.0304(7) Uani 1 1 d .
H2A H 0.9214 0.4056 0.2336 0.037 Uiso 1 1 calc R
H2B H 0.9534 0.4937 0.2185 0.037 Uiso 1 1 calc R
C3 C 0.7389(4) 0.45339(18) 0.18641(11) 0.0290(7) Uani 1 1 d .
H3A H 0.7870 0.4614 0.1495 0.035 Uiso 1 1 calc R
H3B H 0.6903 0.4016 0.1868 0.035 Uiso 1 1 calc R
C4 C 0.6107(3) 0.51215(18) 0.19524(10) 0.0264(7) Uani 1 1 d .
H4A H 0.5114 0.5019 0.1736 0.032 Uiso 1 1 calc R
C5 C 0.6331(3) 0.58827(17) 0.20793(11) 0.0249(6) Uani 1 1 d .
H5A H 0.5466 0.6227 0.1941 0.030 Uiso 1 1 calc R
C6 C 0.7930(3) 0.62705(18) 0.21309(13) 0.0296(6) Uani 1 1 d .
H6A H 0.7837 0.6808 0.2002 0.035 Uiso 1 1 calc R
H6B H 0.8705 0.6006 0.1888 0.035 Uiso 1 1 calc R
C7 C 0.8560(4) 0.62650(19) 0.27304(11) 0.0298(7) Uani 1 1 d .
H7A H 0.9737 0.6290 0.2722 0.036 Uiso 1 1 calc R
H7B H 0.8172 0.6731 0.2922 0.036 Uiso 1 1 calc R
C8 C 0.8064(3) 0.55689(17) 0.30587(11) 0.0224(6) Uani 1 1 d .
H8A H 0.8260 0.5619 0.3465 0.027 Uiso 1 1 calc R
C9 C 0.4867(3) 0.34535(16) 0.33440(12) 0.0214(6) Uani 1 1 d .
C10 C 0.4206(4) 0.34181(15) 0.28201(12) 0.0267(6) Uani 1 1 d .
H10A H 0.3299 0.3718 0.2729 0.032 Uiso 1 1 calc R
C11 C 0.4895(4) 0.29330(17) 0.24266(13) 0.0317(8) Uani 1 1 d .
H11A H 0.4421 0.2882 0.2072 0.038 Uiso 1 1 calc R
C12 C 0.6264(4) 0.25264(18) 0.25506(13) 0.0310(7) Uani 1 1 d .
H12A H 0.6775 0.2226 0.2275 0.037 Uiso 1 1 calc R
C13 C 0.6884(3) 0.25613(16) 0.30816(12) 0.0247(6) Uani 1 1 d .
C14 C 0.6144(3) 0.29981(16) 0.34887(11) 0.0190(6) Uani 1 1 d .
C15 C 0.6924(3) 0.28463(16) 0.40466(11) 0.0192(6) Uani 1 1 d .
C16 C 0.6938(3) 0.34242(16) 0.45153(10) 0.0182(6) Uani 1 1 d .
C17 C 0.6974(3) 0.30445(17) 0.50243(11) 0.0223(6) Uani 1 1 d .
C18 C 0.6759(4) 0.21922(18) 0.49383(12) 0.0317(8) Uani 1 1 d .
H18A H 0.5972 0.1978 0.5202 0.038 Uiso 1 1 calc R
H18B H 0.7781 0.1915 0.4981 0.038 Uiso 1 1 calc R
C19 C 0.6148(4) 0.21467(17) 0.43408(12) 0.0282(7) Uani 1 1 d .
H19A H 0.4972 0.2183 0.4330 0.034 Uiso 1 1 calc R
H19B H 0.6480 0.1660 0.4164 0.034 Uiso 1 1 calc R
C20 C 0.7248(3) 0.34394(17) 0.55127(11) 0.0241(6) Uani 1 1 d .
H20A H 0.7263 0.3177 0.5857 0.029 Uiso 1 1 calc R
C21 C 0.7501(3) 0.42295(19) 0.54881(12) 0.0260(7) Uani 1 1 d .
H21A H 0.7769 0.4501 0.5816 0.031 Uiso 1 1 calc R
C22 C 0.7367(3) 0.46229(17) 0.49956(11) 0.0211(6) Uani 1 1 d .
H22A H 0.7507 0.5164 0.4987 0.025 Uiso 1 1 calc R
C23 C 0.7028(3) 0.42254(16) 0.45125(10) 0.0173(5) Uani 1 1 d .
C24 C 0.8633(3) 0.26222(18) 0.38522(12) 0.0255(6) Uani 1 1 d .
H24A H 0.9296 0.3085 0.3796 0.031 Uiso 1 1 calc R
H24B H 0.9158 0.2286 0.4127 0.031 Uiso 1 1 calc R
C25 C 0.8374(4) 0.21938(19) 0.33032(12) 0.0309(7) Uani 1 1 d .
H25A H 0.9284 0.2271 0.3048 0.037 Uiso 1 1 calc R
H25B H 0.8220 0.1637 0.3366 0.037 Uiso 1 1 calc R
C27 C 0.4030(3) 0.61125(15) 0.42569(10) 0.0188(6) Uani 1 1 d .
H27A H 0.3134 0.6237 0.4514 0.023 Uiso 1 1 calc R
C28 C 0.5537(4) 0.63893(14) 0.45488(11) 0.0207(6) Uani 1 1 d .
C29 C 0.5578(4) 0.64179(15) 0.51227(11) 0.0251(6) Uani 1 1 d .
H29A H 0.4678 0.6252 0.5328 0.030 Uiso 1 1 calc R
C30 C 0.6912(4) 0.66852(18) 0.54006(13) 0.0333(8) Uani 1 1 d .
H30A H 0.6925 0.6695 0.5794 0.040 Uiso 1 1 calc R
C31 C 0.8215(4) 0.69362(18) 0.51089(15) 0.0379(8) Uani 1 1 d .
H31A H 0.9128 0.7121 0.5299 0.045 Uiso 1 1 calc R
C32 C 0.8195(4) 0.69195(19) 0.45359(15) 0.0390(8) Uani 1 1 d .
H32A H 0.9093 0.7092 0.4332 0.047 Uiso 1 1 calc R
C33 C 0.6858(4) 0.66498(18) 0.42613(13) 0.0315(7) Uani 1 1 d .
H33A H 0.6847 0.6643 0.3868 0.038 Uiso 1 1 calc R
C34 C 0.3686(4) 0.65595(18) 0.37269(12) 0.0302(7) Uani 1 1 d .
H34A H 0.2672 0.6387 0.3569 0.045 Uiso 1 1 calc R
H34B H 0.4544 0.6470 0.3460 0.045 Uiso 1 1 calc R
H34C H 0.3621 0.7109 0.3812 0.045 Uiso 1 1 calc R
C35 C 0.2575(3) 0.48662(18) 0.44470(10) 0.0226(6) Uani 1 1 d .
H35A H 0.2757 0.4301 0.4416 0.027 Uiso 1 1 calc R
C36 C 0.2498(3) 0.50529(17) 0.50600(11) 0.0224(7) Uani 1 1 d .
C37 C 0.1447(4) 0.5581(2) 0.52817(12) 0.0342(8) Uani 1 1 d .
H37A H 0.0688 0.5823 0.5048 0.041 Uiso 1 1 calc R
C38 C 0.1485(4) 0.5764(2) 0.58428(13) 0.0429(9) Uani 1 1 d .
H38A H 0.0770 0.6136 0.5987 0.051 Uiso 1 1 calc R
C39 C 0.2559(4) 0.5406(2) 0.61889(12) 0.0401(9) Uani 1 1 d .
H39A H 0.2597 0.5534 0.6571 0.048 Uiso 1 1 calc R
C40 C 0.3580(4) 0.4858(2) 0.59757(12) 0.0343(8) Uani 1 1 d .
H40A H 0.4312 0.4603 0.6212 0.041 Uiso 1 1 calc R
C41 C 0.3535(3) 0.4683(2) 0.54186(11) 0.0269(7) Uani 1 1 d .
H41A H 0.4229 0.4300 0.5278 0.032 Uiso 1 1 calc R
C42 C 0.1056(3) 0.5044(2) 0.41244(11) 0.0371(9) Uani 1 1 d .
H42A H 0.1189 0.4883 0.3738 0.056 Uiso 1 1 calc R
H42B H 0.0844 0.5596 0.4138 0.056 Uiso 1 1 calc R
H42C H 0.0160 0.4765 0.4289 0.056 Uiso 1 1 calc R

loop_
_atom_site_aniso_label
_atom_site_aniso_U_11
_atom_site_aniso_U_22
_atom_site_aniso_U_33
_atom_site_aniso_U_23
_atom_site_aniso_U_13
_atom_site_aniso_U_12
Rh1 0.01491(9) 0.02255(11) 0.01355(8) -0.00023(10) 0.00022(8) 0.00038(10)
Cl1 0.0180(3) 0.0338(4) 0.0218(3) -0.0024(3) -0.0028(2) 0.0026(3)
P1 0.0132(3) 0.0139(3) 0.0152(3) -0.0010(3) -0.0002(2) -0.0005(3)
O1 0.0177(9) 0.0154(9) 0.0223(9) -0.0029(8) -0.0010(9) -0.0015(8)
O2 0.0141(9) 0.0179(11) 0.0178(8) 0.0003(8) -0.0001(7) 0.0013(7)
N1 0.0160(11) 0.0154(11) 0.0165(9) 0.0027(10) 0.0050(8) 0.0008(10)
C1 0.0161(12) 0.0330(16) 0.0206(11) 0.0030(17) 0.0016(11) 0.0049(12)
C2 0.0297(16) 0.0347(19) 0.0269(14) -0.0034(13) 0.0079(12) 0.0067(13)
C3 0.0330(18) 0.033(2) 0.0212(14) -0.0030(13) 0.0037(12) 0.0010(13)
C4 0.0293(16) 0.0390(19) 0.0108(11) 0.0002(13) -0.0004(10) -0.0044(13)
C5 0.0282(14) 0.0342(17) 0.0123(12) 0.0048(13) 0.0004(12) 0.0019(12)
C6 0.0302(16) 0.0326(17) 0.0259(13) 0.0049(16) 0.0077(15) -0.0020(13)
C7 0.0233(16) 0.0356(19) 0.0304(17) 0.0014(14) 0.0029(12) -0.0056(13)
C8 0.0146(13) 0.0344(18) 0.0183(12) -0.0009(12) 0.0000(11) -0.0056(12)
C9 0.0197(14) 0.0158(15) 0.0287(15) -0.0050(13) 0.0029(11) -0.0049(11)
C10 0.0292(15) 0.0194(14) 0.0315(14) -0.0016(13) -0.0107(16) -0.0041(13)
C11 0.0430(19) 0.0264(18) 0.0258(16) -0.0080(14) -0.0146(14) -0.0064(14)
C12 0.0443(19) 0.0231(17) 0.0257(15) -0.0083(14) 0.0003(14) -0.0027(13)
C13 0.0285(16) 0.0166(16) 0.0289(14) -0.0076(13) 0.0011(13) -0.0032(12)
C14 0.0205(15) 0.0153(14) 0.0211(13) -0.0047(12) -0.0007(11) -0.0044(10)
C15 0.0197(14) 0.0158(15) 0.0221(13) -0.0019(12) -0.0002(12) 0.0039(11)
C16 0.0157(14) 0.0219(16) 0.0171(12) -0.0026(12) -0.0002(11) 0.0039(11)
C17 0.0225(15) 0.0229(17) 0.0215(14) 0.0041(13) 0.0043(12) 0.0080(12)
C18 0.046(2) 0.0236(17) 0.0252(15) 0.0065(14) 0.0066(14) 0.0073(15)
C19 0.0336(19) 0.0159(16) 0.0350(16) 0.0016(14) 0.0033(13) -0.0012(12)
C20 0.0265(16) 0.0290(18) 0.0168(13) 0.0048(13) 0.0018(12) 0.0080(13)
C21 0.0244(16) 0.0346(19) 0.0191(13) -0.0072(14) -0.0058(11) 0.0090(13)
C22 0.0158(13) 0.0230(17) 0.0245(12) -0.0052(13) -0.0040(10) 0.0030(11)
C23 0.0138(13) 0.0201(15) 0.0179(12) 0.0018(11) 0.0004(11) 0.0023(11)
C24 0.0253(15) 0.0259(17) 0.0251(14) -0.0039(13) 0.0019(12) 0.0092(12)
C25 0.0323(19) 0.0298(18) 0.0307(16) -0.0060(14) 0.0036(14) 0.0081(14)
C27 0.0254(17) 0.0153(14) 0.0159(12) -0.0012(11) 0.0014(11) 0.0044(11)
C28 0.0282(16) 0.0107(13) 0.0233(13) -0.0017(11) -0.0004(12) 0.0039(12)
C29 0.0342(17) 0.0145(14) 0.0265(14) 0.0002(12) 0.0004(14) 0.0010(13)
C30 0.045(2) 0.0232(18) 0.0318(16) -0.0035(14) -0.0131(15) -0.0023(14)
C31 0.038(2) 0.0216(18) 0.054(2) -0.0155(17) -0.0109(17) -0.0008(15)
C32 0.0364(19) 0.0286(19) 0.052(2) -0.0124(17) 0.0108(17) -0.0107(15)
C33 0.0391(19) 0.0279(18) 0.0276(15) -0.0090(14) 0.0062(14) -0.0050(14)
C34 0.0454(19) 0.0211(17) 0.0242(14) -0.0018(14) -0.0035(14) 0.0068(13)
C35 0.0168(13) 0.0296(17) 0.0213(12) 0.0010(13) 0.0052(10) -0.0039(12)
C36 0.0174(13) 0.0293(18) 0.0205(13) 0.0019(12) 0.0048(11) -0.0076(11)
C37 0.0241(16) 0.057(2) 0.0218(14) 0.0045(15) 0.0041(13) 0.0096(15)
C38 0.035(2) 0.065(3) 0.0282(16) -0.0075(18) 0.0114(15) 0.0094(18)
C39 0.0386(19) 0.062(3) 0.0198(13) 0.0040(16) 0.0042(13) -0.0086(17)
C40 0.0304(16) 0.046(2) 0.0261(14) 0.0171(16) -0.0056(13) -0.0115(16)
C41 0.0230(15) 0.0290(18) 0.0287(14) 0.0099(15) -0.0014(12) -0.0073(14)
C42 0.0172(16) 0.071(3) 0.0234(13) -0.0058(15) -0.0013(11) -0.0046(13)

loop_
_atom_type_symbol
_atom_type_description
_atom_type_scat_dispersion_real
_atom_type_scat_dispersion_imag
_atom_type_scat_source
C C 0.0033 0.0016 'International Tables Vol C Tables 4.2.6.8 and 6.1.1.4'
H H 0.0000 0.0000 'International Tables Vol C Tables 4.2.6.8 and 6.1.1.4'
N N 0.0061 0.0033 'International Tables Vol C Tables 4.2.6.8 and 6.1.1.4'
O O 0.0106 0.0060 'International Tables Vol C Tables 4.2.6.8 and 6.1.1.4'
P P 0.1023 0.0942 'International Tables Vol C Tables 4.2.6.8 and 6.1.1.4'
Cl Cl 0.1484 0.1585 'International Tables Vol C Tables 4.2.6.8 and 6.1.1.4'
Rh Rh -1.1178 0.9187 'International Tables Vol C Tables 4.2.6.8 and 6.1.1.4'

loop_
_geom_angle_atom_site_label_1
_geom_angle_atom_site_label_2
_geom_angle_atom_site_label_3
_geom_angle
C8 Rh1 C1 38.54(11)
C8 Rh1 C4 96.01(10)
C1 Rh1 C4 80.40(10)
C8 Rh1 C5 80.58(10)
C1 Rh1 C5 87.96(10)
C4 Rh1 C5 35.70(10)
C8 Rh1 P1 93.85(7)
C1 Rh1 P1 93.73(8)
C4 Rh1 P1 155.47(8)
C5 Rh1 P1 168.78(8)
C8 Rh1 Cl1 160.63(8)
C1 Rh1 Cl1 159.98(8)
C4 Rh1 Cl1 87.96(7)
C5 Rh1 Cl1 92.05(7)
P1 Rh1 Cl1 90.14(2)
O2 P1 O1 102.89(10)
O2 P1 N1 108.44(10)
O1 P1 N1 97.47(10)
O2 P1 Rh1 106.83(7)
O1 P1 Rh1 112.53(7)
N1 P1 Rh1 126.26(8)
C9 O1 P1 114.63(17)
C23 O2 P1 124.45(16)
C35 N1 C27 114.6(2)
C35 N1 P1 122.83(19)
C27 N1 P1 120.83(16)
C8 C1 C2 123.7(3)
C8 C1 Rh1 69.93(15)
C2 C1 Rh1 114.21(18)
C8 C1 H1A 113.8
C2 C1 H1A 113.8
Rh1 C1 H1A 113.8
C1 C2 C3 112.6(2)
C1 C2 H2A 109.1
C3 C2 H2A 109.1
C1 C2 H2B 109.1
C3 C2 H2B 109.1
H2A C2 H2B 107.8
C4 C3 C2 113.1(2)
C4 C3 H3A 109.0
C2 C3 H3A 109.0
C4 C3 H3B 109.0
C2 C3 H3B 109.0
H3A C3 H3B 107.8
C5 C4 C3 126.3(3)
C5 C4 Rh1 73.19(16)
C3 C4 Rh1 108.32(17)
C5 C4 H4A 113.7
C3 C4 H4A 113.7
Rh1 C4 H4A 113.7
C4 C5 C6 124.9(3)
C4 C5 Rh1 71.11(15)
C6 C5 Rh1 111.25(18)
C4 C5 H5A 113.9
C6 C5 H5A 113.9
Rh1 C5 H5A 113.9
C5 C6 C7 112.3(2)
C5 C6 H6A 109.1
C7 C6 H6A 109.1
C5 C6 H6B 109.1
C7 C6 H6B 109.1
H6A C6 H6B 107.9
C8 C7 C6 113.9(2)
C8 C7 H7A 108.8
C6 C7 H7A 108.8
C8 C7 H7B 108.8
C6 C7 H7B 108.8
H7A C7 H7B 107.7
C1 C8 C7 125.8(2)
C1 C8 Rh1 71.53(15)
C7 C8 Rh1 110.80(19)
C1 C8 H8A 113.6
C7 C8 H8A 113.6
Rh1 C8 H8A 113.6
C14 C9 C10 121.2(3)
C14 C9 O1 119.8(2)
C10 C9 O1 118.9(2)
C9 C10 C11 118.9(3)
C9 C10 H10A 120.6
C11 C10 H10A 120.6
C12 C11 C10 120.4(3)
C12 C11 H11A 119.8
C10 C11 H11A 119.8
C11 C12 C13 119.3(3)
C11 C12 H12A 120.3
C13 C12 H12A 120.3
C12 C13 C14 120.8(3)
C12 C13 C25 128.5(3)
C14 C13 C25 110.7(2)
C9 C14 C13 118.9(3)
C9 C14 C15 131.3(2)
C13 C14 C15 109.8(2)
C16 C15 C14 123.4(2)
C16 C15 C19 100.5(2)
C14 C15 C19 111.1(2)
C16 C15 C24 112.6(2)
C14 C15 C24 99.9(2)
C19 C15 C24 109.1(2)
C17 C16 C23 118.4(2)
C17 C16 C15 110.1(2)
C23 C16 C15 131.3(2)
C20 C17 C16 121.2(3)
C20 C17 C18 128.7(3)
C16 C17 C18 110.0(2)
C17 C18 C19 102.7(2)
C17 C18 H18A 111.2
C19 C18 H18A 111.2
C17 C18 H18B 111.2
C19 C18 H18B 111.2
H18A C18 H18B 109.1
C18 C19 C15 104.4(2)
C18 C19 H19A 110.9
C15 C19 H19A 110.9
C18 C19 H19B 110.9
C15 C19 H19B 110.9
H19A C19 H19B 108.9
C17 C20 C21 118.6(3)
C17 C20 H20A 120.7
C21 C20 H20A 120.7
C22 C21 C20 121.0(3)
C22 C21 H21A 119.5
C20 C21 H21A 119.5
C21 C22 C23 119.7(3)
C21 C22 H22A 120.2
C23 C22 H22A 120.2
C22 C23 O2 119.2(2)
C22 C23 C16 120.4(2)
O2 C23 C16 120.3(2)
C25 C24 C15 104.6(2)
C25 C24 H24A 110.8
C15 C24 H24A 110.8
C25 C24 H24B 110.8
C15 C24 H24B 110.8
H24A C24 H24B 108.9
C13 C25 C24 102.6(2)
C13 C25 H25A 111.3
C24 C25 H25A 111.3
C13 C25 H25B 111.3
C24 C25 H25B 111.3
H25A C25 H25B 109.2
N1 C27 C28 112.7(2)
N1 C27 C34 114.0(2)
C28 C27 C34 112.5(2)
N1 C27 H27A 105.6
C28 C27 H27A 105.6
C34 C27 H27A 105.6
C33 C28 C29 118.0(3)
C33 C28 C27 122.4(2)
C29 C28 C27 119.6(3)
C30 C29 C28 121.1(3)
C30 C29 H29A 119.5
C28 C29 H29A 119.5
C31 C30 C29 120.1(3)
C31 C30 H30A 119.9
C29 C30 H30A 119.9
C30 C31 C32 119.8(3)
C30 C31 H31A 120.1
C32 C31 H31A 120.1
C31 C32 C33 119.7(3)
C31 C32 H32A 120.1
C33 C32 H32A 120.1
C28 C33 C32 121.3(3)
C28 C33 H33A 119.4
C32 C33 H33A 119.4
C27 C34 H34A 109.5
C27 C34 H34B 109.5
H34A C34 H34B 109.5
C27 C34 H34C 109.5
H34A C34 H34C 109.5
H34B C34 H34C 109.5
N1 C35 C36 110.3(2)
N1 C35 C42 110.7(2)
C36 C35 C42 114.8(2)
N1 C35 H35A 106.9
C36 C35 H35A 106.9
C42 C35 H35A 106.9
C37 C36 C41 117.9(3)
C37 C36 C35 123.2(3)
C41 C36 C35 118.9(3)
C36 C37 C38 120.9(3)
C36 C37 H37A 119.5
C38 C37 H37A 119.5
C39 C38 C37 120.1(3)
C39 C38 H38A 119.9
C37 C38 H38A 119.9
C38 C39 C40 119.5(3)
C38 C39 H39A 120.3
C40 C39 H39A 120.3
C41 C40 C39 119.9(3)
C41 C40 H40A 120.0
C39 C40 H40A 120.0
C40 C41 C36 121.6(3)
C40 C41 H41A 119.2
C36 C41 H41A 119.2
C35 C42 H42A 109.5
C35 C42 H42B 109.5
H42A C42 H42B 109.5
C35 C42 H42C 109.5
H42A C42 H42C 109.5
H42B C42 H42C 109.5

loop_
_geom_bond_atom_site_label_1
_geom_bond_atom_site_label_2
_geom_bond_distance
Rh1 C8 2.122(3)
Rh1 C1 2.142(2)
Rh1 C4 2.228(2)
Rh1 C5 2.254(3)
Rh1 P1 2.2637(7)
Rh1 Cl1 2.3866(7)
P1 O2 1.6311(18)
P1 O1 1.6366(18)
P1 N1 1.663(2)
O1 C9 1.408(3)
O2 C23 1.395(3)
N1 C35 1.504(3)
N1 C27 1.507(3)
C1 C8 1.407(4)
C1 C2 1.517(4)
C1 H1A 1.0000
C2 C3 1.538(4)
C2 H2A 0.9900
C2 H2B 0.9900
C3 C4 1.501(4)
C3 H3A 0.9900
C3 H3B 0.9900
C4 C5 1.374(4)
C4 H4A 1.0000
C5 C6 1.508(4)
C5 H5A 1.0000
C6 C7 1.542(4)
C6 H6A 0.9900
C6 H6B 0.9900
C7 C8 1.508(4)
C7 H7A 0.9900
C7 H7B 0.9900
C8 H8A 1.0000
C9 C14 1.379(4)
C9 C10 1.384(4)
C10 C11 1.398(4)
C10 H10A 0.9500
C11 C12 1.383(4)
C11 H11A 0.9500
C12 C13 1.386(4)
C12 H12A 0.9500
C13 C14 1.391(4)
C13 C25 1.505(4)
C14 C15 1.522(4)
C15 C16 1.516(4)
C15 C19 1.555(4)
C15 C24 1.559(4)
C16 C17 1.397(4)
C16 C23 1.398(4)
C17 C20 1.385(4)
C17 C18 1.510(4)
C18 C19 1.535(4)
C18 H18A 0.9900
C18 H18B 0.9900
C19 H19A 0.9900
C19 H19B 0.9900
C20 C21 1.394(4)
C20 H20A 0.9500
C21 C22 1.378(4)
C21 H21A 0.9500
C22 C23 1.387(4)
C22 H22A 0.9500
C24 C25 1.538(4)
C24 H24A 0.9900
C24 H24B 0.9900
C25 H25A 0.9900
C25 H25B 0.9900
C27 C28 1.527(4)
C27 C34 1.527(4)
C27 H27A 1.0000
C28 C33 1.385(4)
C28 C29 1.388(4)
C29 C30 1.387(4)
C29 H29A 0.9500
C30 C31 1.373(5)
C30 H30A 0.9500
C31 C32 1.385(5)
C31 H31A 0.9500
C32 C33 1.386(4)
C32 H32A 0.9500
C33 H33A 0.9500
C34 H34A 0.9800
C34 H34B 0.9800
C34 H34C 0.9800
C35 C36 1.518(4)
C35 C42 1.526(4)
C35 H35A 1.0000
C36 C37 1.383(4)
C36 C41 1.387(4)
C37 C38 1.393(4)
C37 H37A 0.9500
C38 C39 1.379(5)
C38 H38A 0.9500
C39 C40 1.382(5)
C39 H39A 0.9500
C40 C41 1.381(4)
C40 H40A 0.9500
C41 H41A 0.9500
C42 H42A 0.9800
C42 H42B 0.9800
C42 H42C 0.9800
